data_4104644
loop_
_publ_author_name
'Wan Pyo Hong'
'Ahmad El-Awa'
'Philip L. Fuchs'

_publ_contact_author_address
;    Department of Chemistry
     Purdue University
     560 Oval Dr.
     W. Lafayette
     IN 47907-2084
     USA
;
_publ_contact_author_email pfuchs@purdue.edu
_publ_contact_author_name 'Philip L. Fuchs'
_publ_contact_author_phone 1(765)4945242
_publ_section_title
;
 Reagent-Directed Allylic Quadraselection. Chemoselective Anti- and
 Syn-Lawton SN2' Methylation of Seven-Membered Epoxyvinylsulfones
;
_journal_name_full 'Journal of the American Chemical Society'
_journal_page_first 9150
_journal_page_last 9151
_journal_paper_doi 10.1021/ja9017557
_journal_volume 131
_journal_year 2009
_chemical_absolute_configuration ad
_chemical_formula_moiety 'C27 H48 O4 S1 Si2'
_chemical_formula_sum 'C27 H48 O4 S Si2'
_chemical_formula_weight 524.92
_space_group_IT_number 4
_symmetry_cell_setting monoclinic
_symmetry_space_group_name_Hall 'P 2yb'
_symmetry_space_group_name_H-M 'P 1 21 1'
_atom_type_scat_source 'International Tables for Crystallography (Vol C)'
_audit_creation_date 4-09-08
_audit_creation_method 'SHELXL and local programs'
_cell_angle_alpha 90.00
_cell_angle_beta 95.4158(8)
_cell_angle_gamma 90.00
_cell_formula_units_Z 4
_cell_length_a 12.0832(3)
_cell_length_b 12.9599(2)
_cell_length_c 20.2495(6)
_cell_measurement_reflns_used 23580
_cell_measurement_temperature 150
_cell_measurement_theta_max 27
_cell_measurement_theta_min 3
_cell_volume 3156.86(13)
_computing_cell_refinement 'DENZO/SCALEPACK (Otwinowski & Minor, 1996)'
_computing_data_collection 'Collect (Nonius, 1998)'
_computing_data_reduction 'DENZO/SCALEPACK (Otwinowski & Minor, 1996)'
_computing_molecular_graphics
;
    ORTEP (Johnson, 1976)
    PLATON (Spek, 1997)
;
_computing_publication_material 'SHELX97(Sheldrick, 2008) and local programs'
_computing_structure_refinement 'SHELX97 (Sheldrick, 2008)'
_computing_structure_solution
;
 Direct methods (SIR2004, Burla et al., 2005)
;
_diffrn_ambient_temperature 150
_diffrn_measured_fraction_theta_full 0.9893
_diffrn_measured_fraction_theta_max 0.9893
_diffrn_measurement_device_type Nonius_KappaCCD
_diffrn_measurement_method \w
_diffrn_radiation_monochromator 'graphite 002'
_diffrn_radiation_type MO-K\a
_diffrn_radiation_wavelength 0.71073
_diffrn_reflns_av_R_equivalents 0.066
_diffrn_reflns_limit_h_max 15
_diffrn_reflns_limit_h_min -15
_diffrn_reflns_limit_k_max 16
_diffrn_reflns_limit_k_min -15
_diffrn_reflns_limit_l_max 26
_diffrn_reflns_limit_l_min -26
_diffrn_reflns_number 23580
_diffrn_reflns_theta_full 27.5
_diffrn_reflns_theta_max 27.48
_diffrn_reflns_theta_min 2.56
_diffrn_standards_number 0
_exptl_absorpt_coefficient_mu 0.198
_exptl_absorpt_correction_T_max 0.9756
_exptl_absorpt_correction_T_min 0.8639
_exptl_absorpt_correction_type multi-scan
_exptl_absorpt_process_details 'SCALEPACK (Otwinowski & Minor, 1997)'
_exptl_crystal_colour_primary colourless
_exptl_crystal_density_diffrn 1.104
_exptl_crystal_description needle
_exptl_crystal_F_000 1144
_exptl_crystal_size_max 0.63
_exptl_crystal_size_mid 0.38
_exptl_crystal_size_min 0.13
_refine_diff_density_max 0.21
_refine_diff_density_min -0.27
_refine_ls_abs_structure_details 'Flack H. D. (1983), Acta Cryst. A39, 876-881'
_refine_ls_abs_structure_Flack -0.06(5)
_refine_ls_extinction_method none
_refine_ls_goodness_of_fit_ref 1.004
_refine_ls_hydrogen_treatment constr
_refine_ls_matrix_type full
_refine_ls_number_parameters 637
_refine_ls_number_reflns 13028
_refine_ls_number_restraints 1
_refine_ls_R_factor_all 0.088
_refine_ls_R_factor_gt 0.044
_refine_ls_shift/su_max 0.001
_refine_ls_structure_factor_coef Fsqd
_refine_ls_weighting_details '1/[\s^2^(Fo^2^)+(0.0199P)^2^+0.0000P] where P=(Fo^2^+2Fc^2^)/3  '
_refine_ls_weighting_scheme calc
_refine_ls_wR_factor_gt 0.078
_refine_ls_wR_factor_ref 0.089
_reflns_Friedel_coverage 0.8531
_reflns_number_gt 8716
_reflns_number_total 13028
_reflns_threshold_expression >2.0\s(I)
_cod_data_source_file ja9017557_si_003.cif
_cod_data_source_block 136287
_cod_depositor_comments
;
The following automatic conversions were performed:

'_refine_ls_weighting_scheme' value 'calc ' changed to 'calc'
according to the built-in table from CIF Core dictionary named
'cif_core.dic' version 2.4.1 from 2010-06-29.

Automatic conversion script
Id: cif_fix_values 1715 2011-07-08 13:25:40Z adriana 

The following automatic conversions were performed:

data name '_exptl_absorpt__process_details' was replaced with
'_exptl_absorpt_process_details' as specified in the replacement file
'data/replacement-values/replacement_tags.lst'.

Automatic conversion script
Id: cif_correct_tags 9268 2022-04-12 08:56:07Z antanas 
;
_cod_original_formula_sum 'C27 H48 O4 S1 Si2'
_cod_database_code 4104644

loop_
_symmetry_equiv_pos_as_xyz
'x, y, z'
'-x, y+1/2, -z'

loop_
_atom_site_label
_atom_site_fract_x
_atom_site_fract_y
_atom_site_fract_z
_atom_site_U_iso_or_equiv
_atom_site_adp_type
_atom_site_occupancy
_atom_site_symmetry_multiplicity
_atom_site_calc_flag
_atom_site_refinement_flags
S11 0.11576(6) 0.87337(5) 0.62363(4) 0.03255(17) Uani 1 1 d .
S21 0.28353(6) 0.46395(5) 0.56205(4) 0.03082(17) Uani 1 1 d .
Si13 0.04334(6) 1.00080(6) 0.89422(4) 0.03323(19) Uani 1 1 d .
Si15 -0.43010(6) 0.91080(6) 0.73375(4) 0.03001(18) Uani 1 1 d .
Si23 -0.07770(7) 0.39830(6) 0.72274(4) 0.0381(2) Uani 1 1 d .
Si25 0.38064(7) 0.51072(7) 0.90978(4) 0.0358(2) Uani 1 1 d .
O11 0.07955(16) 0.79837(14) 0.57357(10) 0.0392(5) Uani 1 1 d .
O12 0.21580(15) 0.85427(15) 0.66625(10) 0.0409(5) Uani 1 1 d .
O21 0.17720(15) 0.44914(15) 0.52508(9) 0.0368(5) Uani 1 1 d .
O22 0.36490(15) 0.38238(14) 0.56157(10) 0.0413(5) Uani 1 1 d .
O131 0.00620(14) 0.89452(14) 0.85314(8) 0.0326(4) Uani 1 1 d .
O151 -0.29239(13) 0.91023(13) 0.73809(8) 0.0271(4) Uani 1 1 d .
O231 -0.00010(14) 0.50304(13) 0.72181(9) 0.0310(4) Uani 1 1 d .
O251 0.30596(15) 0.50783(14) 0.83744(9) 0.0316(4) Uani 1 1 d .
C11 0.0035(2) 0.89285(19) 0.67244(13) 0.0270(6) Uani 1 1 d .
C12 0.0279(2) 0.88900(19) 0.73786(13) 0.0299(6) Uani 1 1 d .
C13 -0.0550(2) 0.8951(2) 0.78868(12) 0.0287(6) Uani 1 1 d .
C14 -0.1381(2) 0.8051(2) 0.78249(13) 0.0299(6) Uani 1 1 d .
C15 -0.2286(2) 0.81996(19) 0.72480(13) 0.0291(6) Uani 1 1 d .
C16 -0.1917(2) 0.82354(19) 0.65490(13) 0.0287(6) Uani 1 1 d .
C17 -0.1097(2) 0.9075(2) 0.63580(13) 0.0277(6) Uani 1 1 d .
C21 0.2628(2) 0.48850(19) 0.64611(13) 0.0268(6) Uani 1 1 d .
C22 0.1591(2) 0.49296(19) 0.66134(13) 0.0295(6) Uani 1 1 d .
C23 0.1198(2) 0.5014(2) 0.72992(13) 0.0275(6) Uani 1 1 d .
C24 0.1613(2) 0.5980(2) 0.76890(13) 0.0307(6) Uani 1 1 d .
C25 0.2866(2) 0.5932(2) 0.79201(14) 0.0319(7) Uani 1 1 d .
C26 0.3670(2) 0.5896(2) 0.73861(13) 0.0336(7) Uani 1 1 d .
C27 0.3682(2) 0.4960(2) 0.69223(14) 0.0333(6) Uani 1 1 d .
C111 0.1300(2) 0.9930(2) 0.58371(14) 0.0310(6) Uani 1 1 d .
C112 0.1976(3) 1.0687(2) 0.61456(16) 0.0431(8) Uani 1 1 d .
C113 0.2051(3) 1.1638(2) 0.58447(17) 0.0501(9) Uani 1 1 d .
C114 0.1441(3) 1.1841(2) 0.52526(17) 0.0446(8) Uani 1 1 d .
C115 0.0759(3) 1.1087(2) 0.49495(16) 0.0438(8) Uani 1 1 d .
C116 0.0698(2) 1.0127(2) 0.52373(14) 0.0365(7) Uani 1 1 d .
C131 0.1356(2) 0.9541(2) 0.96785(14) 0.0404(7) Uani 1 1 d .
C132 0.2486(3) 0.9199(3) 0.94573(18) 0.0584(10) Uani 1 1 d .
C133 0.1541(3) 1.0392(3) 1.02043(17) 0.0613(10) Uani 1 1 d .
C134 0.0828(3) 0.8598(3) 0.99861(16) 0.0554(9) Uani 1 1 d .
C135 0.1179(3) 1.0887(2) 0.84079(16) 0.0510(9) Uani 1 1 d .
C136 -0.0820(3) 1.0678(3) 0.91867(17) 0.0535(9) Uani 1 1 d .
C141 -0.1892(2) 0.7866(2) 0.84783(14) 0.0387(7) Uani 1 1 d .
C151 -0.4678(2) 1.0483(2) 0.75033(15) 0.0383(7) Uani 1 1 d .
C152 -0.5844(3) 1.0528(3) 0.77519(18) 0.0527(9) Uani 1 1 d .
C153 -0.3834(3) 1.0971(2) 0.80261(18) 0.0556(9) Uani 1 1 d .
C154 -0.4695(3) 1.1115(2) 0.68596(17) 0.0529(9) Uani 1 1 d .
C155 -0.4798(3) 0.8236(2) 0.79811(16) 0.0435(8) Uani 1 1 d .
C156 -0.4910(2) 0.8644(3) 0.65115(15) 0.0477(8) Uani 1 1 d .
C171 -0.1525(2) 1.0185(2) 0.64030(14) 0.0360(7) Uani 1 1 d .
C211 0.3432(2) 0.5776(2) 0.53383(14) 0.0305(6) Uani 1 1 d .
C212 0.4536(2) 0.5794(2) 0.52139(15) 0.0410(8) Uani 1 1 d .
C213 0.4981(3) 0.6694(3) 0.49711(18) 0.0512(9) Uani 1 1 d .
C214 0.4312(3) 0.7552(3) 0.48627(16) 0.0516(9) Uani 1 1 d .
C215 0.3209(3) 0.7536(2) 0.49972(16) 0.0494(9) Uani 1 1 d .
C216 0.2763(3) 0.6638(2) 0.52385(15) 0.0388(7) Uani 1 1 d .
C231 -0.2235(3) 0.4432(2) 0.69927(16) 0.0426(8) Uani 1 1 d .
C232 -0.3026(3) 0.3502(3) 0.6915(2) 0.0635(11) Uani 1 1 d .
C233 -0.2304(3) 0.5025(3) 0.63336(19) 0.0791(13) Uani 1 1 d .
C234 -0.2601(3) 0.5155(3) 0.7523(2) 0.0682(11) Uani 1 1 d .
C235 -0.0334(3) 0.3009(3) 0.6637(2) 0.0948(17) Uani 1 1 d .
C236 -0.0633(3) 0.3430(3) 0.8078(2) 0.0793(13) Uani 1 1 d .
C241 0.0965(3) 0.6145(2) 0.82886(14) 0.0407(8) Uani 1 1 d .
C251 0.3573(2) 0.3798(2) 0.94643(14) 0.0402(7) Uani 1 1 d .
C252 0.2328(3) 0.3591(3) 0.94584(19) 0.0636(10) Uani 1 1 d .
C253 0.4080(3) 0.3762(3) 1.01879(16) 0.0642(10) Uani 1 1 d .
C254 0.4107(4) 0.2951(3) 0.90791(19) 0.0795(14) Uani 1 1 d .
C255 0.3338(3) 0.6163(2) 0.96258(16) 0.0550(9) Uani 1 1 d .
C256 0.5300(3) 0.5331(3) 0.89995(18) 0.0635(11) Uani 1 1 d .
C271 0.3926(2) 0.3912(2) 0.72625(14) 0.0421(7) Uani 1 1 d .
H12 0.1040 0.8818 0.7538 0.036 Uiso 1 1 calc R
H13 -0.0969 0.9616 0.7827 0.034 Uiso 1 1 calc R
H14 -0.0955 0.7415 0.7728 0.036 Uiso 1 1 calc R
H15 -0.2802 0.7597 0.7260 0.035 Uiso 1 1 calc R
H17 -0.0998 0.8956 0.5879 0.033 Uiso 1 1 calc R
H22 0.1029 0.4906 0.6253 0.035 Uiso 1 1 calc R
H23 0.1448 0.4387 0.7561 0.033 Uiso 1 1 calc R
H24 0.1483 0.6591 0.7390 0.037 Uiso 1 1 calc R
H25 0.3044 0.6574 0.8183 0.038 Uiso 1 1 calc R
H27 0.4297 0.5083 0.6635 0.040 Uiso 1 1 calc R
H112 0.2385 1.0553 0.6561 0.052 Uiso 1 1 calc R
H113 0.2526 1.2154 0.6049 0.060 Uiso 1 1 calc R
H114 0.1488 1.2499 0.5051 0.054 Uiso 1 1 calc R
H115 0.0331 1.1232 0.4542 0.053 Uiso 1 1 calc R
H116 0.0243 0.9604 0.5024 0.044 Uiso 1 1 calc R
H13A 0.2928 0.8872 0.9831 0.088 Uiso 1 1 calc R
H13B 0.2884 0.9803 0.9310 0.088 Uiso 1 1 calc R
H13C 0.2364 0.8706 0.9091 0.088 Uiso 1 1 calc R
H13D 0.2068 1.0150 1.0569 0.092 Uiso 1 1 calc R
H13E 0.0831 1.0562 1.0376 0.092 Uiso 1 1 calc R
H13F 0.1839 1.1008 1.0004 0.092 Uiso 1 1 calc R
H13G 0.0699 0.8056 0.9650 0.083 Uiso 1 1 calc R
H13H 0.0119 0.8798 1.0147 0.083 Uiso 1 1 calc R
H13I 0.1330 0.8338 1.0358 0.083 Uiso 1 1 calc R
H13J 0.1856 1.0549 0.8287 0.077 Uiso 1 1 calc R
H13K 0.1376 1.1525 0.8651 0.077 Uiso 1 1 calc R
H13L 0.0696 1.1050 0.8005 0.077 Uiso 1 1 calc R
H13M -0.1292 1.0882 0.8788 0.080 Uiso 1 1 calc R
H13N -0.0595 1.1294 0.9447 0.080 Uiso 1 1 calc R
H13O -0.1234 1.0214 0.9455 0.080 Uiso 1 1 calc R
H14A -0.2286 0.8488 0.8600 0.058 Uiso 1 1 calc R
H14B -0.1301 0.7703 0.8828 0.058 Uiso 1 1 calc R
H14C -0.2414 0.7287 0.8425 0.058 Uiso 1 1 calc R
H15A -0.5821 1.0212 0.8192 0.079 Uiso 1 1 calc R
H15B -0.6372 1.0152 0.7443 0.079 Uiso 1 1 calc R
H15C -0.6080 1.1249 0.7778 0.079 Uiso 1 1 calc R
H15D -0.4066 1.1676 0.8120 0.083 Uiso 1 1 calc R
H15E -0.3100 1.0986 0.7858 0.083 Uiso 1 1 calc R
H15F -0.3796 1.0560 0.8434 0.083 Uiso 1 1 calc R
H15G -0.4866 1.1837 0.6952 0.079 Uiso 1 1 calc R
H15H -0.5264 1.0838 0.6530 0.079 Uiso 1 1 calc R
H15I -0.3966 1.1074 0.6687 0.079 Uiso 1 1 calc R
H15J -0.4478 0.7548 0.7938 0.065 Uiso 1 1 calc R
H15K -0.5611 0.8191 0.7920 0.065 Uiso 1 1 calc R
H15L -0.4567 0.8513 0.8423 0.065 Uiso 1 1 calc R
H15M -0.4650 0.9082 0.6163 0.071 Uiso 1 1 calc R
H15N -0.5723 0.8676 0.6491 0.071 Uiso 1 1 calc R
H15O -0.4677 0.7930 0.6446 0.071 Uiso 1 1 calc R
H16A -0.2596 0.8297 0.6237 0.034 Uiso 1 1 calc R
H16B -0.1579 0.7558 0.6464 0.034 Uiso 1 1 calc R
H17A -0.1573 1.0366 0.6869 0.054 Uiso 1 1 calc R
H17B -0.2263 1.0239 0.6160 0.054 Uiso 1 1 calc R
H17C -0.1012 1.0658 0.6209 0.054 Uiso 1 1 calc R
H212 0.4988 0.5199 0.5293 0.049 Uiso 1 1 calc R
H213 0.5739 0.6717 0.4881 0.061 Uiso 1 1 calc R
H214 0.4613 0.8164 0.4693 0.062 Uiso 1 1 calc R
H215 0.2760 0.8135 0.4925 0.059 Uiso 1 1 calc R
H216 0.2009 0.6618 0.5334 0.047 Uiso 1 1 calc R
H23A -0.3038 0.3152 0.7344 0.095 Uiso 1 1 calc R
H23B -0.2767 0.3020 0.6590 0.095 Uiso 1 1 calc R
H23C -0.3776 0.3739 0.6763 0.095 Uiso 1 1 calc R
H23D -0.3069 0.5258 0.6219 0.119 Uiso 1 1 calc R
H23E -0.2079 0.4571 0.5983 0.119 Uiso 1 1 calc R
H23F -0.1807 0.5624 0.6378 0.119 Uiso 1 1 calc R
H23G -0.2062 0.5718 0.7598 0.102 Uiso 1 1 calc R
H23H -0.2644 0.4772 0.7937 0.102 Uiso 1 1 calc R
H23I -0.3334 0.5442 0.7376 0.102 Uiso 1 1 calc R
H23J -0.0481 0.3270 0.6183 0.142 Uiso 1 1 calc R
H23K -0.0750 0.2368 0.6684 0.142 Uiso 1 1 calc R
H23L 0.0463 0.2875 0.6732 0.142 Uiso 1 1 calc R
H23M 0.0128 0.3180 0.8183 0.119 Uiso 1 1 calc R
H23N -0.1155 0.2855 0.8101 0.119 Uiso 1 1 calc R
H23O -0.0797 0.3963 0.8398 0.119 Uiso 1 1 calc R
H24A 0.0172 0.6216 0.8142 0.061 Uiso 1 1 calc R
H24B 0.1229 0.6773 0.8523 0.061 Uiso 1 1 calc R
H24C 0.1075 0.5552 0.8588 0.061 Uiso 1 1 calc R
H25A 0.1997 0.3541 0.8999 0.095 Uiso 1 1 calc R
H25B 0.1978 0.4157 0.9683 0.095 Uiso 1 1 calc R
H25C 0.2212 0.2941 0.9690 0.095 Uiso 1 1 calc R
H25D 0.3942 0.3083 1.0377 0.096 Uiso 1 1 calc R
H25E 0.3738 0.4297 1.0444 0.096 Uiso 1 1 calc R
H25F 0.4883 0.3882 1.0205 0.096 Uiso 1 1 calc R
H25G 0.3951 0.2277 0.9270 0.119 Uiso 1 1 calc R
H25H 0.4912 0.3059 0.9106 0.119 Uiso 1 1 calc R
H25I 0.3800 0.2970 0.8614 0.119 Uiso 1 1 calc R
H25J 0.3421 0.6827 0.9404 0.083 Uiso 1 1 calc R
H25K 0.3791 0.6162 1.0054 0.083 Uiso 1 1 calc R
H25L 0.2556 0.6057 0.9698 0.083 Uiso 1 1 calc R
H25M 0.5561 0.4814 0.8697 0.095 Uiso 1 1 calc R
H25N 0.5732 0.5275 0.9433 0.095 Uiso 1 1 calc R
H25O 0.5395 0.6023 0.8817 0.095 Uiso 1 1 calc R
H26A 0.4430 0.5971 0.7611 0.040 Uiso 1 1 calc R
H26B 0.3527 0.6514 0.7104 0.040 Uiso 1 1 calc R
H27A 0.3287 0.3702 0.7495 0.063 Uiso 1 1 calc R
H27B 0.4584 0.3973 0.7582 0.063 Uiso 1 1 calc R
H27C 0.4061 0.3393 0.6928 0.063 Uiso 1 1 calc R

loop_
_atom_site_aniso_label
_atom_site_aniso_U_11
_atom_site_aniso_U_22
_atom_site_aniso_U_33
_atom_site_aniso_U_12
_atom_site_aniso_U_13
_atom_site_aniso_U_23
S11 0.0276(4) 0.0333(4) 0.0375(4) 0.0033(3) 0.0072(3) -0.0001(3)
S21 0.0294(4) 0.0324(4) 0.0312(4) -0.0016(3) 0.0060(3) -0.0033(3)
Si13 0.0306(4) 0.0382(4) 0.0308(5) 0.0003(4) 0.0026(4) -0.0019(4)
Si15 0.0243(4) 0.0369(4) 0.0287(4) -0.0025(3) 0.0022(3) -0.0027(4)
Si23 0.0335(5) 0.0314(4) 0.0512(5) -0.0014(4) 0.0143(4) 0.0002(4)
Si25 0.0309(5) 0.0461(5) 0.0297(5) -0.0004(4) -0.0009(4) 0.0021(4)
O11 0.0411(13) 0.0345(11) 0.0436(13) -0.0005(9) 0.0127(10) -0.0126(9)
O12 0.0256(11) 0.0477(12) 0.0493(13) 0.0075(9) 0.0025(10) 0.0085(10)
O21 0.0314(11) 0.0475(11) 0.0308(11) -0.0087(9) 0.0002(9) -0.0053(9)
O22 0.0405(12) 0.0348(11) 0.0503(13) 0.0079(10) 0.0139(10) -0.0049(10)
O131 0.0342(11) 0.0371(11) 0.0251(10) 0.0000(9) -0.0049(8) 0.0003(9)
O151 0.0250(10) 0.0266(9) 0.0299(10) 0.0019(8) 0.0029(8) -0.0005(8)
O231 0.0223(10) 0.0331(10) 0.0383(11) 0.0004(8) 0.0060(8) 0.0018(9)
O251 0.0322(11) 0.0343(10) 0.0269(10) 0.0025(9) -0.0039(8) 0.0040(9)
C11 0.0272(14) 0.0261(14) 0.0278(15) -0.0010(12) 0.0032(12) -0.0001(12)
C12 0.0254(14) 0.0290(15) 0.0352(16) 0.0012(12) 0.0022(12) 0.0001(12)
C13 0.0284(15) 0.0303(14) 0.0263(15) 0.0001(12) -0.0033(12) 0.0009(12)
C14 0.0293(16) 0.0307(15) 0.0293(16) 0.0001(12) 0.0013(13) 0.0022(12)
C15 0.0290(16) 0.0278(14) 0.0302(16) 0.0001(11) 0.0013(13) -0.0017(12)
C16 0.0271(16) 0.0323(15) 0.0269(16) -0.0004(11) 0.0034(12) -0.0019(12)
C17 0.0277(15) 0.0322(14) 0.0235(14) 0.0033(12) 0.0039(12) -0.0010(12)
C21 0.0253(15) 0.0281(14) 0.0271(15) 0.0006(11) 0.0032(12) 0.0003(11)
C22 0.0271(15) 0.0309(15) 0.0299(16) -0.0011(12) 0.0001(12) 0.0040(12)
C23 0.0216(14) 0.0312(14) 0.0297(15) 0.0057(12) 0.0027(11) 0.0019(12)
C24 0.0309(16) 0.0288(14) 0.0322(17) 0.0068(12) 0.0012(13) 0.0021(12)
C25 0.0350(17) 0.0283(15) 0.0315(17) -0.0023(12) -0.0016(13) 0.0000(12)
C26 0.0304(16) 0.0410(16) 0.0287(17) -0.0071(13) -0.0009(13) 0.0048(13)
C27 0.0217(14) 0.0459(17) 0.0326(16) -0.0002(13) 0.0042(12) 0.0048(14)
C111 0.0234(15) 0.0355(16) 0.0351(17) -0.0010(12) 0.0074(13) -0.0009(13)
C112 0.044(2) 0.0454(18) 0.0391(19) -0.0061(15) 0.0018(16) -0.0004(15)
C113 0.056(2) 0.0413(17) 0.054(2) -0.0170(15) 0.0065(18) 0.0010(16)
C114 0.053(2) 0.0345(17) 0.049(2) 0.0002(15) 0.0140(18) 0.0065(15)
C115 0.0408(19) 0.056(2) 0.0355(19) 0.0059(16) 0.0080(15) 0.0060(16)
C116 0.0352(17) 0.0417(17) 0.0330(17) -0.0038(14) 0.0061(14) -0.0030(14)
C131 0.0348(18) 0.0521(18) 0.0330(18) -0.0046(15) -0.0041(14) -0.0022(15)
C132 0.040(2) 0.074(3) 0.058(2) 0.0098(17) -0.0088(18) 0.0012(19)
C133 0.064(3) 0.068(2) 0.048(2) 0.0028(19) -0.0135(19) -0.0145(18)
C134 0.059(2) 0.062(2) 0.042(2) -0.0063(18) -0.0077(17) 0.0136(17)
C135 0.062(2) 0.0463(19) 0.045(2) -0.0072(16) 0.0063(18) 0.0021(16)
C136 0.047(2) 0.062(2) 0.052(2) 0.0116(17) 0.0071(18) -0.0086(17)
C141 0.0365(18) 0.0461(18) 0.0334(18) -0.0058(14) 0.0029(14) 0.0102(14)
C151 0.0280(17) 0.0445(17) 0.042(2) 0.0024(13) 0.0029(15) -0.0002(14)
C152 0.038(2) 0.065(2) 0.058(2) 0.0114(16) 0.0152(18) -0.0072(17)
C153 0.047(2) 0.050(2) 0.069(3) 0.0026(16) 0.0027(19) -0.0185(19)
C154 0.042(2) 0.0457(19) 0.071(3) 0.0121(15) 0.0089(19) 0.0159(17)
C155 0.0372(19) 0.0481(19) 0.046(2) -0.0124(14) 0.0073(16) 0.0014(15)
C156 0.0317(17) 0.072(2) 0.0385(19) -0.0001(16) -0.0012(15) -0.0095(16)
C171 0.0374(18) 0.0372(16) 0.0346(17) 0.0045(13) 0.0107(14) 0.0069(13)
C211 0.0281(16) 0.0358(16) 0.0287(16) -0.0056(12) 0.0089(13) -0.0066(12)
C212 0.0283(17) 0.0504(19) 0.046(2) -0.0010(14) 0.0103(15) -0.0004(15)
C213 0.0371(19) 0.070(2) 0.049(2) -0.0208(18) 0.0152(16) 0.0002(18)
C214 0.065(3) 0.052(2) 0.042(2) -0.0194(18) 0.0206(19) 0.0014(16)
C215 0.059(2) 0.0375(17) 0.054(2) -0.0036(16) 0.0148(19) 0.0054(15)
C216 0.0390(19) 0.0389(17) 0.0407(19) -0.0018(14) 0.0144(15) 0.0004(14)
C231 0.0340(18) 0.0441(18) 0.050(2) -0.0097(14) 0.0056(16) 0.0017(15)
C232 0.047(2) 0.064(2) 0.080(3) -0.0221(18) 0.011(2) 0.001(2)
C233 0.065(3) 0.095(3) 0.073(3) -0.023(2) -0.017(2) 0.033(2)
C234 0.042(2) 0.061(2) 0.106(3) 0.0011(18) 0.027(2) -0.013(2)
C235 0.074(3) 0.055(2) 0.166(5) -0.020(2) 0.067(3) -0.051(3)
C236 0.062(3) 0.079(3) 0.095(3) -0.002(2) 0.001(2) 0.052(2)
C241 0.0383(18) 0.0460(18) 0.0373(19) 0.0135(14) 0.0009(15) -0.0064(14)
C251 0.0430(18) 0.0462(18) 0.0312(17) 0.0096(15) 0.0013(14) 0.0033(14)
C252 0.056(2) 0.057(2) 0.076(3) -0.0111(18) 0.000(2) 0.017(2)
C253 0.070(2) 0.081(3) 0.040(2) -0.007(2) -0.0076(18) 0.0203(19)
C254 0.128(4) 0.060(2) 0.054(3) 0.042(3) 0.029(3) 0.014(2)
C255 0.070(3) 0.052(2) 0.041(2) -0.0034(18) -0.0056(18) -0.0070(16)
C256 0.036(2) 0.099(3) 0.053(2) -0.0076(19) -0.0093(17) 0.020(2)
C271 0.0390(17) 0.0498(19) 0.0374(18) 0.0166(15) 0.0033(14) 0.0035(15)

loop_
_atom_type_symbol
_atom_type_radius_bond
S 1.02
Si 1.11
O 0.73
C 0.77
H 0.32

loop_
_geom_angle_atom_site_label_1
_geom_angle_atom_site_label_2
_geom_angle_atom_site_label_3
_geom_angle
O12 S11 O11 119.18(12)
O12 S11 C111 108.24(12)
O11 S11 C111 107.84(13)
O12 S11 C11 109.53(12)
O11 S11 C11 106.91(12)
C111 S11 C11 104.12(12)
O21 S21 O22 118.30(12)
O21 S21 C211 108.44(12)
O22 S21 C211 108.09(12)
O21 S21 C21 108.90(12)
O22 S21 C21 107.20(12)
C211 S21 C21 105.14(12)
O131 Si13 C136 109.64(13)
O131 Si13 C135 109.98(12)
C136 Si13 C135 108.70(16)
O131 Si13 C131 104.14(12)
C136 Si13 C131 112.23(15)
C135 Si13 C131 112.07(15)
O151 Si15 C156 110.83(12)
O151 Si15 C155 110.37(12)
C156 Si15 C155 107.80(15)
O151 Si15 C151 104.73(11)
C156 Si15 C151 112.65(14)
C155 Si15 C151 110.49(14)
O231 Si23 C235 110.72(14)
O231 Si23 C236 108.93(15)
C235 Si23 C236 109.1(2)
O231 Si23 C231 105.24(11)
C235 Si23 C231 111.74(19)
C236 Si23 C231 111.01(16)
O251 Si25 C256 111.38(13)
O251 Si25 C255 110.95(13)
C256 Si25 C255 107.37(18)
O251 Si25 C251 103.90(12)
C256 Si25 C251 111.47(15)
C255 Si25 C251 111.83(15)
C13 O131 Si13 123.04(16)
C15 O151 Si15 123.07(15)
C23 O231 Si23 123.48(16)
C25 O251 Si25 126.26(17)
C12 C11 C17 126.9(2)
C12 C11 S11 116.2(2)
C17 C11 S11 116.82(18)
C11 C12 C13 125.4(2)
C11 C12 H12 117.30
C13 C12 H12 117.30
O131 C13 C12 107.5(2)
O131 C13 C14 110.2(2)
C12 C13 C14 112.1(2)
O131 C13 H13 109.00
C12 C13 H13 109.00
C14 C13 H13 109.00
C141 C14 C15 111.1(2)
C141 C14 C13 111.2(2)
C15 C14 C13 112.3(2)
C141 C14 H14 107.30
C15 C14 H14 107.30
C13 C14 H14 107.30
O151 C15 C16 111.0(2)
O151 C15 C14 108.4(2)
C16 C15 C14 117.4(2)
O151 C15 H15 106.50
C16 C15 H15 106.50
C14 C15 H15 106.50
C15 C16 C17 120.3(2)
C15 C16 H16A 107.20
C17 C16 H16A 107.20
C15 C16 H16B 107.20
C17 C16 H16B 107.20
H16A C16 H16B 106.90
C11 C17 C171 112.6(2)
C11 C17 C16 111.2(2)
C171 C17 C16 114.7(2)
C11 C17 H17 105.80
C171 C17 H17 105.80
C16 C17 H17 105.80
C22 C21 C27 128.1(2)
C22 C21 S21 117.1(2)
C27 C21 S21 114.75(19)
C21 C22 C23 127.2(2)
C21 C22 H22 116.40
C23 C22 H22 116.40
O231 C23 C22 107.2(2)
O231 C23 C24 108.7(2)
C22 C23 C24 114.5(2)
O231 C23 H23 108.80
C22 C23 H23 108.80
C24 C23 H23 108.80
C241 C24 C23 110.9(2)
C241 C24 C25 109.1(2)
C23 C24 C25 112.7(2)
C241 C24 H24 108.00
C23 C24 H24 108.00
C25 C24 H24 108.00
O251 C25 C26 110.7(2)
O251 C25 C24 108.6(2)
C26 C25 C24 117.4(2)
O251 C25 H25 106.50
C26 C25 H25 106.50
C24 C25 H25 106.50
C25 C26 C27 120.1(2)
C25 C26 H26A 107.30
C27 C26 H26A 107.30
C25 C26 H26B 107.30
C27 C26 H26B 107.30
H26A C26 H26B 106.90
C21 C27 C26 111.9(2)
C21 C27 C271 109.6(2)
C26 C27 C271 115.9(2)
C21 C27 H27 106.30
C26 C27 H27 106.30
C271 C27 H27 106.30
C116 C111 C112 120.3(3)
C116 C111 S11 120.0(2)
C112 C111 S11 119.6(2)
C113 C112 C111 119.5(3)
C113 C112 H112 120.20
C111 C112 H112 120.20
C114 C113 C112 120.3(3)
C114 C113 H113 119.80
C112 C113 H113 119.80
C113 C114 C115 120.0(3)
C113 C114 H114 120.00
C115 C114 H114 120.00
C116 C115 C114 120.2(3)
C116 C115 H115 119.90
C114 C115 H115 119.90
C115 C116 C111 119.6(3)
C115 C116 H116 120.20
C111 C116 H116 120.20
C133 C131 C134 109.2(3)
C133 C131 C132 109.5(3)
C134 C131 C132 107.6(3)
C133 C131 Si13 110.8(2)
C134 C131 Si13 109.9(2)
C132 C131 Si13 109.8(2)
C131 C132 H13A 109.50
C131 C132 H13B 109.50
H13A C132 H13B 109.50
C131 C132 H13C 109.50
H13A C132 H13C 109.50
H13B C132 H13C 109.50
C131 C133 H13D 109.50
C131 C133 H13E 109.50
H13D C133 H13E 109.50
C131 C133 H13F 109.50
H13D C133 H13F 109.50
H13E C133 H13F 109.50
C131 C134 H13G 109.50
C131 C134 H13H 109.50
H13G C134 H13H 109.50
C131 C134 H13I 109.50
H13G C134 H13I 109.50
H13H C134 H13I 109.50
Si13 C135 H13J 109.50
Si13 C135 H13K 109.50
H13J C135 H13K 109.50
Si13 C135 H13L 109.50
H13J C135 H13L 109.50
H13K C135 H13L 109.50
Si13 C136 H13M 109.50
Si13 C136 H13N 109.50
H13M C136 H13N 109.50
Si13 C136 H13O 109.50
H13M C136 H13O 109.50
H13N C136 H13O 109.50
C14 C141 H14A 109.50
C14 C141 H14B 109.50
H14A C141 H14B 109.50
C14 C141 H14C 109.50
H14A C141 H14C 109.50
H14B C141 H14C 109.50
C153 C151 C154 108.7(3)
C153 C151 C152 109.1(3)
C154 C151 C152 108.5(2)
C153 C151 Si15 110.9(2)
C154 C151 Si15 109.8(2)
C152 C151 Si15 109.8(2)
C151 C152 H15A 109.50
C151 C152 H15B 109.50
H15A C152 H15B 109.50
C151 C152 H15C 109.50
H15A C152 H15C 109.50
H15B C152 H15C 109.50
C151 C153 H15D 109.50
C151 C153 H15E 109.50
H15D C153 H15E 109.50
C151 C153 H15F 109.50
H15D C153 H15F 109.50
H15E C153 H15F 109.50
C151 C154 H15G 109.50
C151 C154 H15H 109.50
H15G C154 H15H 109.50
C151 C154 H15I 109.50
H15G C154 H15I 109.50
H15H C154 H15I 109.50
Si15 C155 H15J 109.50
Si15 C155 H15K 109.50
H15J C155 H15K 109.50
Si15 C155 H15L 109.50
H15J C155 H15L 109.50
H15K C155 H15L 109.50
Si15 C156 H15M 109.50
Si15 C156 H15N 109.50
H15M C156 H15N 109.50
Si15 C156 H15O 109.50
H15M C156 H15O 109.50
H15N C156 H15O 109.50
C17 C171 H17A 109.50
C17 C171 H17B 109.50
H17A C171 H17B 109.50
C17 C171 H17C 109.50
H17A C171 H17C 109.50
H17B C171 H17C 109.50
C212 C211 C216 121.4(3)
C212 C211 S21 120.4(2)
C216 C211 S21 118.2(2)
C211 C212 C213 119.4(3)
C211 C212 H212 120.30
C213 C212 H212 120.30
C214 C213 C212 119.4(3)
C214 C213 H213 120.30
C212 C213 H213 120.30
C213 C214 C215 121.2(3)
C213 C214 H214 119.40
C215 C214 H214 119.40
C214 C215 C216 119.5(3)
C214 C215 H215 120.20
C216 C215 H215 120.20
C211 C216 C215 119.2(3)
C211 C216 H216 120.40
C215 C216 H216 120.40
C234 C231 C233 108.1(3)
C234 C231 C232 109.6(3)
C233 C231 C232 108.7(3)
C234 C231 Si23 110.0(2)
C233 C231 Si23 110.4(2)
C232 C231 Si23 110.0(2)
C231 C232 H23A 109.50
C231 C232 H23B 109.50
H23A C232 H23B 109.50
C231 C232 H23C 109.50
H23A C232 H23C 109.50
H23B C232 H23C 109.50
C231 C233 H23D 109.50
C231 C233 H23E 109.50
H23D C233 H23E 109.50
C231 C233 H23F 109.50
H23D C233 H23F 109.50
H23E C233 H23F 109.50
C231 C234 H23G 109.50
C231 C234 H23H 109.50
H23G C234 H23H 109.50
C231 C234 H23I 109.50
H23G C234 H23I 109.50
H23H C234 H23I 109.50
Si23 C235 H23J 109.50
Si23 C235 H23K 109.50
H23J C235 H23K 109.50
Si23 C235 H23L 109.50
H23J C235 H23L 109.50
H23K C235 H23L 109.50
Si23 C236 H23M 109.50
Si23 C236 H23N 109.50
H23M C236 H23N 109.50
Si23 C236 H23O 109.50
H23M C236 H23O 109.50
H23N C236 H23O 109.50
C24 C241 H24A 109.50
C24 C241 H24B 109.50
H24A C241 H24B 109.50
C24 C241 H24C 109.50
H24A C241 H24C 109.50
H24B C241 H24C 109.50
C254 C251 C252 109.4(3)
C254 C251 C253 108.5(3)
C252 C251 C253 107.8(3)
C254 C251 Si25 111.2(2)
C252 C251 Si25 109.8(2)
C253 C251 Si25 110.0(2)
C251 C252 H25A 109.50
C251 C252 H25B 109.50
H25A C252 H25B 109.50
C251 C252 H25C 109.50
H25A C252 H25C 109.50
H25B C252 H25C 109.50
C251 C253 H25D 109.50
C251 C253 H25E 109.50
H25D C253 H25E 109.50
C251 C253 H25F 109.50
H25D C253 H25F 109.50
H25E C253 H25F 109.50
C251 C254 H25G 109.50
C251 C254 H25H 109.50
H25G C254 H25H 109.50
C251 C254 H25I 109.50
H25G C254 H25I 109.50
H25H C254 H25I 109.50
Si25 C255 H25J 109.50
Si25 C255 H25K 109.50
H25J C255 H25K 109.50
Si25 C255 H25L 109.50
H25J C255 H25L 109.50
H25K C255 H25L 109.50
Si25 C256 H25M 109.50
Si25 C256 H25N 109.50
H25M C256 H25N 109.50
Si25 C256 H25O 109.50
H25M C256 H25O 109.50
H25N C256 H25O 109.50
C27 C271 H27A 109.50
C27 C271 H27B 109.50
H27A C271 H27B 109.50
C27 C271 H27C 109.50
H27A C271 H27C 109.50
H27B C271 H27C 109.50

loop_
_geom_bond_atom_site_label_1
_geom_bond_atom_site_label_2
_geom_bond_distance
S11 O12 1.4388(19)
S11 O11 1.4423(19)
S11 C111 1.764(3)
S11 C11 1.770(3)
S21 O21 1.4376(19)
S21 O22 1.4444(19)
S21 C211 1.759(3)
S21 C21 1.772(3)
Si13 O131 1.6493(19)
Si13 C136 1.853(3)
Si13 C135 1.861(3)
Si13 C131 1.876(3)
Si15 O151 1.6580(18)
Si15 C156 1.862(3)
Si15 C155 1.866(3)
Si15 C151 1.878(3)
Si23 O231 1.6509(19)
Si23 C235 1.852(4)
Si23 C236 1.858(4)
Si23 C231 1.873(3)
Si25 O251 1.6469(19)
Si25 C256 1.857(3)
Si25 C255 1.858(3)
Si25 C251 1.884(3)
O131 C13 1.439(3)
O151 C15 1.440(3)
O231 C23 1.443(3)
O251 C25 1.444(3)
C11 C12 1.331(3)
C11 C17 1.505(3)
C12 C13 1.505(4)
C12 H12 0.9500
C13 C14 1.537(4)
C13 H13 1.0000
C14 C141 1.531(4)
C14 C15 1.536(4)
C14 H14 1.0000
C15 C16 1.525(4)
C15 H15 1.0000
C16 C17 1.545(3)
C16 H16A 0.9900
C16 H16B 0.9900
C17 C171 1.534(3)
C17 H17 1.0000
C21 C22 1.320(3)
C21 C27 1.509(3)
C22 C23 1.513(4)
C22 H22 0.9500
C23 C24 1.539(4)
C23 H23 1.0000
C24 C241 1.521(4)
C24 C25 1.543(4)
C24 H24 1.0000
C25 C26 1.521(4)
C25 H25 1.0000
C26 C27 1.535(4)
C26 H26A 0.9900
C26 H26B 0.9900
C27 C271 1.539(4)
C27 H27 1.0000
C111 C116 1.380(4)
C111 C112 1.387(4)
C112 C113 1.381(4)
C112 H112 0.9500
C113 C114 1.372(4)
C113 H113 0.9500
C114 C115 1.384(4)
C114 H114 0.9500
C115 C116 1.380(4)
C115 H115 0.9500
C116 H116 0.9500
C131 C133 1.535(4)
C131 C134 1.538(4)
C131 C132 1.541(4)
C132 H13A 0.9800
C132 H13B 0.9800
C132 H13C 0.9800
C133 H13D 0.9800
C133 H13E 0.9800
C133 H13F 0.9800
C134 H13G 0.9800
C134 H13H 0.9800
C134 H13I 0.9800
C135 H13J 0.9800
C135 H13K 0.9800
C135 H13L 0.9800
C136 H13M 0.9800
C136 H13N 0.9800
C136 H13O 0.9800
C141 H14A 0.9800
C141 H14B 0.9800
C141 H14C 0.9800
C151 C153 1.535(4)
C151 C154 1.538(4)
C151 C152 1.540(4)
C152 H15A 0.9800
C152 H15B 0.9800
C152 H15C 0.9800
C153 H15D 0.9800
C153 H15E 0.9800
C153 H15F 0.9800
C154 H15G 0.9800
C154 H15H 0.9800
C154 H15I 0.9800
C155 H15J 0.9800
C155 H15K 0.9800
C155 H15L 0.9800
C156 H15M 0.9800
C156 H15N 0.9800
C156 H15O 0.9800
C171 H17A 0.9800
C171 H17B 0.9800
C171 H17C 0.9800
C211 C212 1.381(4)
C211 C216 1.383(4)
C212 C213 1.394(4)
C212 H212 0.9500
C213 C214 1.380(5)
C213 H213 0.9500
C214 C215 1.386(4)
C214 H214 0.9500
C215 C216 1.390(4)
C215 H215 0.9500
C216 H216 0.9500
C231 C234 1.522(4)
C231 C233 1.535(4)
C231 C232 1.538(4)
C232 H23A 0.9800
C232 H23B 0.9800
C232 H23C 0.9800
C233 H23D 0.9800
C233 H23E 0.9800
C233 H23F 0.9800
C234 H23G 0.9800
C234 H23H 0.9800
C234 H23I 0.9800
C235 H23J 0.9800
C235 H23K 0.9800
C235 H23L 0.9800
C236 H23M 0.9800
C236 H23N 0.9800
C236 H23O 0.9800
C241 H24A 0.9800
C241 H24B 0.9800
C241 H24C 0.9800
C251 C254 1.525(4)
C251 C252 1.527(4)
C251 C253 1.534(4)
C252 H25A 0.9800
C252 H25B 0.9800
C252 H25C 0.9800
C253 H25D 0.9800
C253 H25E 0.9800
C253 H25F 0.9800
C254 H25G 0.9800
C254 H25H 0.9800
C254 H25I 0.9800
C255 H25J 0.9800
C255 H25K 0.9800
C255 H25L 0.9800
C256 H25M 0.9800
C256 H25N 0.9800
C256 H25O 0.9800
C271 H27A 0.9800
C271 H27B 0.9800
C271 H27C 0.9800

loop_
_geom_torsion_atom_site_label_1
_geom_torsion_atom_site_label_2
_geom_torsion_atom_site_label_3
_geom_torsion_atom_site_label_4
_geom_torsion
C136 Si13 O131 C13 67.1(2)
C135 Si13 O131 C13 -52.3(2)
C131 Si13 O131 C13 -172.58(19)
C156 Si15 O151 C15 -54.8(2)
C155 Si15 O151 C15 64.5(2)
C151 Si15 O151 C15 -176.55(19)
C235 Si23 O231 C23 -52.0(3)
C236 Si23 O231 C23 68.0(2)
C231 Si23 O231 C23 -172.9(2)
C256 Si25 O251 C25 -66.2(3)
C255 Si25 O251 C25 53.4(2)
C251 Si25 O251 C25 173.7(2)
O12 S11 C11 C12 1.2(2)
O11 S11 C11 C12 131.6(2)
C111 S11 C11 C12 -114.4(2)
O12 S11 C11 C17 -176.33(19)
O11 S11 C11 C17 -45.9(2)
C111 S11 C11 C17 68.1(2)
C17 C11 C12 C13 2.2(4)
S11 C11 C12 C13 -175.04(19)
Si13 O131 C13 C12 94.1(2)
Si13 O131 C13 C14 -143.41(18)
C11 C12 C13 O131 -176.5(2)
C11 C12 C13 C14 62.2(3)
O131 C13 C14 C141 37.3(3)
C12 C13 C14 C141 157.1(2)
O131 C13 C14 C15 162.6(2)
C12 C13 C14 C15 -77.6(3)
Si15 O151 C15 C16 100.0(2)
Si15 O151 C15 C14 -129.73(19)
C141 C14 C15 O151 62.1(3)
C13 C14 C15 O151 -63.2(3)
C141 C14 C15 C16 -171.3(2)
C13 C14 C15 C16 63.4(3)
O151 C15 C16 C17 65.2(3)
C14 C15 C16 C17 -60.2(3)
C12 C11 C17 C171 73.4(3)
S11 C11 C17 C171 -109.4(2)
C12 C11 C17 C16 -56.9(4)
S11 C11 C17 C16 120.3(2)
C15 C16 C17 C11 67.2(3)
C15 C16 C17 C171 -62.1(3)
O21 S21 C21 C22 -2.2(2)
O22 S21 C21 C22 -131.3(2)
C211 S21 C21 C22 113.9(2)
O21 S21 C21 C27 174.66(19)
O22 S21 C21 C27 45.6(2)
C211 S21 C21 C27 -69.3(2)
C27 C21 C22 C23 -3.4(5)
S21 C21 C22 C23 173.0(2)
Si23 O231 C23 C22 91.2(2)
Si23 O231 C23 C24 -144.62(18)
C21 C22 C23 O231 -179.6(2)
C21 C22 C23 C24 59.7(4)
O231 C23 C24 C241 46.2(3)
C22 C23 C24 C241 166.0(2)
O231 C23 C24 C25 168.8(2)
C22 C23 C24 C25 -71.4(3)
Si25 O251 C25 C26 96.9(2)
Si25 O251 C25 C24 -132.83(19)
C241 C24 C25 O251 60.5(3)
C23 C24 C25 O251 -63.2(3)
C241 C24 C25 C26 -173.0(2)
C23 C24 C25 C26 63.3(3)
O251 C25 C26 C27 60.1(3)
C24 C25 C26 C27 -65.4(3)
C22 C21 C27 C26 -49.8(4)
S21 C21 C27 C26 133.8(2)
C22 C21 C27 C271 80.2(3)
S21 C21 C27 C271 -96.2(2)
C25 C26 C27 C21 67.7(3)
C25 C26 C27 C271 -58.9(3)
O12 S11 C111 C116 155.3(2)
O11 S11 C111 C116 25.1(3)
C11 S11 C111 C116 -88.3(2)
O12 S11 C111 C112 -28.1(3)
O11 S11 C111 C112 -158.3(2)
C11 S11 C111 C112 88.4(2)
C116 C111 C112 C113 -0.7(5)
S11 C111 C112 C113 -177.3(2)
C111 C112 C113 C114 1.5(5)
C112 C113 C114 C115 -0.8(5)
C113 C114 C115 C116 -0.7(5)
C114 C115 C116 C111 1.5(4)
C112 C111 C116 C115 -0.9(4)
S11 C111 C116 C115 175.8(2)
O131 Si13 C131 C133 -165.7(2)
C136 Si13 C131 C133 -47.1(3)
C135 Si13 C131 C133 75.5(3)
O131 Si13 C131 C134 -44.9(2)
C136 Si13 C131 C134 73.6(3)
C135 Si13 C131 C134 -163.7(2)
O131 Si13 C131 C132 73.3(2)
C136 Si13 C131 C132 -168.2(2)
C135 Si13 C131 C132 -45.6(3)
O151 Si15 C151 C153 -36.8(2)
C156 Si15 C151 C153 -157.3(2)
C155 Si15 C151 C153 82.1(2)
O151 Si15 C151 C154 83.3(2)
C156 Si15 C151 C154 -37.2(2)
C155 Si15 C151 C154 -157.8(2)
O151 Si15 C151 C152 -157.5(2)
C156 Si15 C151 C152 82.0(2)
C155 Si15 C151 C152 -38.6(3)
O21 S21 C211 C212 -135.0(2)
O22 S21 C211 C212 -5.6(3)
C21 S21 C211 C212 108.6(2)
O21 S21 C211 C216 44.3(3)
O22 S21 C211 C216 173.7(2)
C21 S21 C211 C216 -72.1(3)
C216 C211 C212 C213 -1.2(5)
S21 C211 C212 C213 178.0(2)
C211 C212 C213 C214 0.3(5)
C212 C213 C214 C215 0.6(5)
C213 C214 C215 C216 -0.7(5)
C212 C211 C216 C215 1.1(5)
S21 C211 C216 C215 -178.1(2)
C214 C215 C216 C211 -0.2(5)
O231 Si23 C231 C234 -64.9(2)
C235 Si23 C231 C234 174.9(2)
C236 Si23 C231 C234 52.8(3)
O231 Si23 C231 C233 54.2(3)
C235 Si23 C231 C233 -66.0(3)
C236 Si23 C231 C233 171.9(3)
O231 Si23 C231 C232 174.3(2)
C235 Si23 C231 C232 54.0(3)
C236 Si23 C231 C232 -68.0(3)
O251 Si25 C251 C254 68.2(3)
C256 Si25 C251 C254 -51.8(3)
C255 Si25 C251 C254 -172.0(3)
O251 Si25 C251 C252 -53.0(2)
C256 Si25 C251 C252 -173.1(2)
C255 Si25 C251 C252 66.7(3)
O251 Si25 C251 C253 -171.6(2)
C256 Si25 C251 C253 68.4(3)
C255 Si25 C251 C253 -51.8(3)
